data_1564065
loop_
_publ_author_name
'Zou, Xiaoyan'
'Du, Chenyu'
'Dong, Yanping'
'Li, Guangming'

_publ_section_title
;
 Luminescence and structure of a family of salen type dinuclear lanthanide
 complexes
;
_journal_name_full 'Inorganica Chimica Acta'
_journal_page_first 119860
_journal_paper_doi 10.1016/j.ica.2020.119860
_journal_volume 512
_journal_year 2020
_chemical_formula_sum 'C50 H64 Cl8 F12 Gd2 N4 O16 P2'
_chemical_formula_weight 1865.09
_space_group_crystal_system monoclinic
_space_group_IT_number 14
_space_group_name_Hall '-P 2ybc'
_space_group_name_H-M_alt 'P 1 21/c 1'
_atom_sites_solution_hydrogens geom
_audit_creation_method SHELXL-2014/7
_cell_angle_alpha 90
_cell_angle_beta 126.165(4)
_cell_angle_gamma 90
_cell_formula_units_Z 2
_cell_length_a 12.2665(8)
_cell_length_b 23.2104(16)
_cell_length_c 15.2805(8)
_cell_measurement_reflns_used 5539
_cell_measurement_temperature 293(2)
_cell_measurement_theta_max 26.02
_cell_measurement_theta_min 3.02
_cell_volume 3512.3(4)
_computing_cell_refinement 'CrysAlis PRO (Agilent, 2011)'
_computing_data_collection 'CrysAlis PRO (Agilent, 2011)'
_computing_data_reduction 'CrysAlis PRO (Agilent, 2011)'
_computing_molecular_graphics 'Bruker SHELXTL'
_computing_publication_material 'Bruker SHELXTL'
_computing_structure_refinement 'SHELXL-2014/7 (Sheldrick, 2014)'
_computing_structure_solution 'SHELXL-2014/7 (Sheldrick, 2014)'
_diffrn_ambient_temperature 293(2)
_diffrn_measured_fraction_theta_full 0.997
_diffrn_measured_fraction_theta_max 0.995
_diffrn_measurement_device_type 'Xcalibur, Eos'
_diffrn_measurement_method 'phi and omega scans'
_diffrn_radiation_monochromator graphite
_diffrn_radiation_source 'Enhance (Mo) X-ray Source'
_diffrn_radiation_type MoK\a
_diffrn_radiation_wavelength 0.71073
_diffrn_reflns_av_R_equivalents 0.0467
_diffrn_reflns_av_unetI/netI 0.0557
_diffrn_reflns_Laue_measured_fraction_full 0.997
_diffrn_reflns_Laue_measured_fraction_max 0.995
_diffrn_reflns_limit_h_max 15
_diffrn_reflns_limit_h_min -14
_diffrn_reflns_limit_k_max 28
_diffrn_reflns_limit_k_min -28
_diffrn_reflns_limit_l_max 16
_diffrn_reflns_limit_l_min -18
_diffrn_reflns_number 21559
_diffrn_reflns_point_group_measured_fraction_full 0.997
_diffrn_reflns_point_group_measured_fraction_max 0.995
_diffrn_reflns_theta_full 25.242
_diffrn_reflns_theta_max 26.061
_diffrn_reflns_theta_min 1.755
_exptl_absorpt_coefficient_mu 2.316
_exptl_absorpt_correction_type none
_exptl_crystal_colour colorless
_exptl_crystal_density_diffrn 1.764
_exptl_crystal_description block
_exptl_crystal_F_000 1844
_exptl_crystal_size_max 0.14
_exptl_crystal_size_mid 0.14
_exptl_crystal_size_min 0.13
_refine_diff_density_max 1.548
_refine_diff_density_min -1.009
_refine_diff_density_rms 0.125
_refine_ls_extinction_coef .
_refine_ls_extinction_method none
_refine_ls_goodness_of_fit_ref 1.080
_refine_ls_hydrogen_treatment constr
_refine_ls_matrix_type full
_refine_ls_number_parameters 425
_refine_ls_number_reflns 6926
_refine_ls_number_restraints 24
_refine_ls_restrained_S_all 1.107
_refine_ls_R_factor_all 0.0885
_refine_ls_R_factor_gt 0.0534
_refine_ls_shift/su_max 0.045
_refine_ls_shift/su_mean 0.003
_refine_ls_structure_factor_coef Fsqd
_refine_ls_weighting_details 'w=1/[\s^2^(Fo^2^)+(0.0561P)^2^+11.0880P] where P=(Fo^2^+2Fc^2^)/3'
_refine_ls_weighting_scheme calc
_refine_ls_wR_factor_gt 0.1196
_refine_ls_wR_factor_ref 0.1334
_reflns_Friedel_coverage 0.000
_reflns_Friedel_fraction_full .
_reflns_Friedel_fraction_max .
_reflns_number_gt 4925
_reflns_number_total 6926
_reflns_threshold_expression 'I > 2\s(I)'
_cod_data_source_file 1-5.cif
_cod_data_source_block 4
_cod_original_sg_symbol_H-M 'P 21/c'
_cod_database_code 1564065
_shelx_shelxl_version_number 2014/7
_shelx_space_group_comment
;
The symmetry employed for this shelxl refinement is uniquely defined
by the following loop, which should always be used as a source of
symmetry information in preference to the above space-group names.
They are only intended as comments.
;

loop_
_space_group_symop_operation_xyz
'x, y, z'
'-x, y+1/2, -z+1/2'
'-x, -y, -z'
'x, -y-1/2, z-1/2'

loop_
_atom_site_label
_atom_site_type_symbol
_atom_site_fract_x
_atom_site_fract_y
_atom_site_fract_z
_atom_site_U_iso_or_equiv
_atom_site_adp_type
_atom_site_occupancy
_atom_site_site_symmetry_order
_atom_site_calc_flag
_atom_site_refinement_flags_posn
_atom_site_refinement_flags_adp
_atom_site_refinement_flags_occupancy
_atom_site_disorder_assembly
_atom_site_disorder_group
Gd1 Gd 0.06839(3) -0.01184(2) 0.41432(3) 0.03538(13) Uani 1 1 d . . . . .
C1 C -0.0013(7) 0.0986(3) 0.1411(6) 0.0449(18) Uani 1 1 d . . . . .
C2 C -0.0301(7) 0.0581(3) 0.1952(6) 0.0396(17) Uani 1 1 d . . . . .
C3 C -0.0999(7) 0.0076(3) 0.1386(6) 0.0454(18) Uani 1 1 d . . . . .
C4 C -0.1495(8) -0.0010(3) 0.0326(7) 0.052(2) Uani 1 1 d . . . . .
H4A H -0.1984 -0.0341 -0.0039 0.063 Uiso 1 1 calc R U . . .
C5 C -0.1251(9) 0.0411(4) -0.0204(7) 0.062(2) Uani 1 1 d . . . . .
H5A H -0.1602 0.0360 -0.0929 0.074 Uiso 1 1 calc R U . . .
C6 C -0.0519(8) 0.0887(4) 0.0322(7) 0.054(2) Uani 1 1 d . . . . .
H6A H -0.0346 0.1153 -0.0038 0.065 Uiso 1 1 calc R U . . .
C7 C -0.1401(7) -0.1036(3) 0.4234(6) 0.0401(17) Uani 1 1 d . . . . .
C8 C -0.2333(7) 0.0441(3) 0.3600(6) 0.0404(17) Uani 1 1 d . . . . .
C9 C 0.3726(8) 0.1739(4) 0.4572(6) 0.057(2) Uani 1 1 d . . . . .
H9A H 0.3563 0.1503 0.5007 0.068 Uiso 1 1 calc R U . . .
H9B H 0.4320 0.2050 0.5030 0.068 Uiso 1 1 calc R U . . .
C10 C 0.0851(8) 0.1447(3) 0.1985(7) 0.048(2) Uani 1 1 d . . . . .
H10A H 0.1061 0.1692 0.1623 0.058 Uiso 1 1 calc R U . . .
C11 C -0.1888(12) -0.0819(4) 0.1478(8) 0.095(4) Uani 1 1 d . . . . .
H11A H -0.1910 -0.1059 0.1978 0.143 Uiso 1 1 calc R U . . .
H11B H -0.2792 -0.0711 0.0893 0.143 Uiso 1 1 calc R U . . .
H11C H -0.1482 -0.1027 0.1195 0.143 Uiso 1 1 calc R U . . .
C12 C 0.2425(9) 0.1993(3) 0.3677(7) 0.061(2) Uani 1 1 d . . . . .
H12B H 0.2099 0.2247 0.3980 0.073 Uiso 1 1 calc R U . . .
H12A H 0.2571 0.2223 0.3225 0.073 Uiso 1 1 calc R U . . .
C13 C 0.2370(7) -0.0922(3) 0.3278(6) 0.0436(18) Uani 1 1 d . . . . .
C14 C -0.3274(8) 0.0499(4) 0.2398(7) 0.063(2) Uani 1 1 d . . . . .
H14A H -0.4134 0.0636 0.2195 0.095 Uiso 1 1 calc R U . . .
H14B H -0.2908 0.0768 0.2158 0.095 Uiso 1 1 calc R U . . .
H14C H -0.3387 0.0131 0.2069 0.095 Uiso 1 1 calc R U . . .
C15 C 0.2842(7) -0.0349(3) 0.3538(6) 0.0409(17) Uani 1 1 d . . . . .
C16 C -0.2178(10) -0.1588(4) 0.3780(8) 0.073(3) Uani 1 1 d . . . . .
H16A H -0.1927 -0.1778 0.3365 0.110 Uiso 1 1 calc R U . . .
H16B H -0.1976 -0.1834 0.4364 0.110 Uiso 1 1 calc R U . . .
H16C H -0.3128 -0.1506 0.3322 0.110 Uiso 1 1 calc R U . . .
C17 C 0.3846(7) -0.0182(3) 0.3405(6) 0.0427(18) Uani 1 1 d . . . . .
C18 C 0.0996(12) -0.1630(4) 0.3324(11) 0.102(4) Uani 1 1 d . . . . .
H18A H 0.0321 -0.1667 0.3452 0.153 Uiso 1 1 calc R U . . .
H18B H 0.0632 -0.1759 0.2604 0.153 Uiso 1 1 calc R U . . .
H18C H 0.1766 -0.1861 0.3840 0.153 Uiso 1 1 calc R U . . .
C19 C 0.4330(8) -0.0589(4) 0.3026(7) 0.059(2) Uani 1 1 d . . . . .
H19A H 0.4994 -0.0481 0.2943 0.070 Uiso 1 1 calc R U . . .
C20 C 0.4448(8) 0.1383(4) 0.4255(7) 0.055(2) Uani 1 1 d . . . . .
H20A H 0.4351 0.1559 0.3637 0.066 Uiso 1 1 calc R U . . .
H20B H 0.5403 0.1375 0.4849 0.066 Uiso 1 1 calc R U . . .
C21 C 0.3853(9) -0.1126(4) 0.2784(7) 0.065(3) Uani 1 1 d . . . . .
H21A H 0.4198 -0.1388 0.2544 0.078 Uiso 1 1 calc R U . . .
C22 C 0.4342(7) 0.0391(4) 0.3642(6) 0.0478(19) Uani 1 1 d . . . . .
H22A H 0.5006 0.0487 0.3552 0.057 Uiso 1 1 calc R U . . .
C23 C 0.2835(8) -0.1303(4) 0.2886(6) 0.053(2) Uani 1 1 d . . . . .
H23A H 0.2484 -0.1674 0.2691 0.064 Uiso 1 1 calc R U . . .
C24 C -0.1924(15) 0.2035(6) 0.3777(13) 0.135(6) Uani 1 1 d . . . . .
H24A H -0.2897 0.2071 0.3365 0.162 Uiso 1 1 calc R U . . .
H24B H -0.1660 0.1685 0.4204 0.162 Uiso 1 1 calc R U . . .
C25 C 0.6218(12) 0.3530(7) 0.4991(11) 0.131(6) Uani 1 1 d . . . . .
H25A H 0.6174 0.3469 0.5598 0.157 Uiso 1 1 calc R U . . .
H25B H 0.7162 0.3551 0.5271 0.157 Uiso 1 1 calc R U . . .
Cl1 Cl -0.1502(5) 0.1969(2) 0.2879(5) 0.178(2) Uani 1 1 d . U . . .
Cl2 Cl 0.5417(5) 0.4168(2) 0.4344(4) 0.1434(15) Uani 1 1 d . U . . .
Cl3 Cl -0.1189(5) 0.26085(18) 0.4633(4) 0.1638(18) Uani 1 1 d . U . . .
Cl4 Cl 0.5437(4) 0.29456(19) 0.4075(3) 0.1331(14) Uani 1 1 d . U . . .
N1 N 0.1381(6) 0.1555(3) 0.2996(5) 0.0472(15) Uani 1 1 d . . . . .
H1A H 0.1098 0.1352 0.3297 0.057 Uiso 1 1 calc R U . . .
N2 N 0.3933(6) 0.0785(3) 0.3973(5) 0.0452(15) Uani 1 1 d . . . . .
H2A H 0.3303 0.0694 0.4037 0.054 Uiso 1 1 calc R U . . .
O1 O -0.0570(5) -0.0915(2) 0.4026(4) 0.0446(12) Uani 1 1 d . . . . .
O2 O -0.1154(4) 0.02672(19) 0.4020(4) 0.0395(11) Uani 1 1 d . . . . .
O3 O 0.0097(5) 0.0664(2) 0.2946(4) 0.0428(12) Uani 1 1 d . . . . .
O4 O 0.1396(5) -0.1039(2) 0.3440(5) 0.0545(14) Uani 1 1 d . . . . .
O5 O 0.2368(5) 0.0006(2) 0.3896(5) 0.0496(14) Uani 1 1 d . . . . .
O6 O -0.1106(5) -0.0308(2) 0.2029(4) 0.0539(14) Uani 1 1 d . . . . .
P1 P 0.3679(2) 0.17742(9) 0.12978(18) 0.0505(5) Uani 1 1 d . . . . .
F1 F 0.4359(8) 0.2351(3) 0.1285(6) 0.115(2) Uani 1 1 d . . . . .
F2 F 0.2334(6) 0.1942(3) 0.0172(5) 0.103(2) Uani 1 1 d . . . . .
F3 F 0.4166(6) 0.1427(3) 0.0702(5) 0.104(2) Uani 1 1 d . . . . .
F4 F 0.3171(5) 0.2115(2) 0.1905(4) 0.0719(14) Uani 1 1 d . . . . .
F5 F 0.5029(5) 0.1610(2) 0.2446(4) 0.0695(14) Uani 1 1 d . . . . .
F6 F 0.2992(6) 0.1215(2) 0.1345(5) 0.0878(17) Uani 1 1 d . . . . .
O8 O -0.1615(5) -0.07351(19) 0.4801(4) 0.0400(11) Uani 1 1 d . . . . .
O7 O -0.2711(5) 0.0549(2) 0.4188(4) 0.0452(12) Uani 1 1 d . . . . .

loop_
_atom_site_aniso_label
_atom_site_aniso_U_11
_atom_site_aniso_U_22
_atom_site_aniso_U_33
_atom_site_aniso_U_23
_atom_site_aniso_U_13
_atom_site_aniso_U_12
Gd1 0.0386(2) 0.0415(2) 0.0432(2) -0.00619(17) 0.03365(18) -0.00768(16)
C1 0.043(4) 0.058(5) 0.044(5) 0.010(4) 0.032(4) 0.009(4)
C2 0.033(4) 0.046(4) 0.044(5) 0.001(3) 0.026(4) 0.003(3)
C3 0.041(4) 0.059(5) 0.048(5) -0.004(4) 0.033(4) -0.002(3)
C4 0.043(4) 0.064(6) 0.043(5) -0.007(4) 0.022(4) -0.002(4)
C5 0.066(6) 0.087(7) 0.036(5) 0.002(5) 0.031(5) 0.009(5)
C6 0.051(5) 0.073(6) 0.044(5) 0.011(4) 0.031(4) 0.008(4)
C7 0.043(4) 0.043(4) 0.045(5) -0.006(3) 0.032(4) -0.013(3)
C8 0.042(4) 0.038(4) 0.051(5) 0.000(3) 0.033(4) -0.002(3)
C9 0.062(5) 0.075(6) 0.040(5) -0.013(4) 0.033(5) -0.024(4)
C10 0.051(5) 0.055(5) 0.059(6) 0.014(4) 0.043(5) 0.008(4)
C11 0.133(10) 0.092(8) 0.072(8) -0.038(6) 0.067(8) -0.072(7)
C12 0.084(7) 0.051(5) 0.070(6) -0.011(4) 0.058(6) -0.014(4)
C13 0.043(4) 0.059(5) 0.046(5) 0.004(4) 0.035(4) 0.008(3)
C14 0.055(5) 0.082(7) 0.058(6) 0.005(5) 0.036(5) 0.011(4)
C15 0.042(4) 0.061(5) 0.034(4) 0.014(3) 0.030(4) 0.014(3)
C16 0.096(7) 0.063(6) 0.113(8) -0.040(5) 0.090(7) -0.040(5)
C17 0.029(3) 0.071(5) 0.037(4) 0.012(4) 0.024(3) 0.009(3)
C18 0.140(10) 0.059(6) 0.189(13) -0.031(7) 0.143(11) -0.022(6)
C19 0.043(5) 0.097(7) 0.056(6) 0.012(5) 0.040(5) 0.015(4)
C20 0.041(4) 0.077(6) 0.042(5) 0.008(4) 0.021(4) -0.014(4)
C21 0.074(6) 0.086(7) 0.062(6) 0.005(5) 0.054(6) 0.023(5)
C22 0.032(4) 0.088(6) 0.035(4) 0.012(4) 0.026(4) 0.004(4)
C23 0.061(5) 0.067(5) 0.051(5) -0.002(4) 0.043(5) 0.008(4)
C24 0.120(11) 0.109(11) 0.154(14) -0.011(10) 0.068(11) -0.050(9)
C25 0.074(8) 0.213(18) 0.091(10) -0.037(11) 0.040(8) -0.015(10)
Cl1 0.162(4) 0.131(3) 0.288(6) -0.052(4) 0.159(4) -0.017(3)
Cl2 0.160(3) 0.169(4) 0.161(4) -0.010(3) 0.127(3) -0.040(3)
Cl3 0.165(4) 0.104(3) 0.147(4) 0.000(2) 0.051(3) -0.043(3)
Cl4 0.158(3) 0.150(3) 0.121(3) -0.021(2) 0.098(3) -0.049(3)
N1 0.052(4) 0.052(4) 0.053(4) 0.003(3) 0.039(4) -0.005(3)
N2 0.037(3) 0.074(4) 0.034(4) 0.009(3) 0.026(3) -0.007(3)
O1 0.049(3) 0.048(3) 0.060(4) -0.013(2) 0.045(3) -0.013(2)
O2 0.035(3) 0.047(3) 0.048(3) -0.001(2) 0.031(2) -0.004(2)
O3 0.047(3) 0.059(3) 0.039(3) -0.003(2) 0.034(3) -0.005(2)
O4 0.066(4) 0.058(3) 0.073(4) -0.011(3) 0.060(3) -0.007(3)
O5 0.054(3) 0.051(3) 0.072(4) -0.007(3) 0.053(3) -0.007(2)
O6 0.057(3) 0.066(3) 0.050(3) -0.011(3) 0.038(3) -0.019(3)
P1 0.0579(13) 0.0597(13) 0.0449(13) 0.0017(10) 0.0364(12) 0.0048(10)
F1 0.148(6) 0.110(5) 0.119(6) 0.014(4) 0.097(5) -0.034(4)
F2 0.092(4) 0.141(6) 0.054(4) 0.020(4) 0.031(4) 0.048(4)
F3 0.094(4) 0.166(6) 0.068(4) -0.014(4) 0.056(4) 0.036(4)
F4 0.093(4) 0.069(3) 0.079(4) 0.004(3) 0.065(3) 0.018(3)
F5 0.056(3) 0.096(4) 0.052(3) -0.002(3) 0.029(3) 0.010(3)
F6 0.099(4) 0.062(3) 0.112(5) -0.008(3) 0.068(4) -0.017(3)
O8 0.047(3) 0.046(3) 0.047(3) -0.010(2) 0.038(3) -0.012(2)
O7 0.039(3) 0.058(3) 0.049(3) 0.002(2) 0.032(3) 0.006(2)

loop_
_atom_type_symbol
_atom_type_description
_atom_type_scat_dispersion_real
_atom_type_scat_dispersion_imag
_atom_type_scat_source
C C 0.0033 0.0016 'International Tables Vol C Tables 4.2.6.8 and 6.1.1.4'
H H 0.0000 0.0000 'International Tables Vol C Tables 4.2.6.8 and 6.1.1.4'
F F 0.0171 0.0103 'International Tables Vol C Tables 4.2.6.8 and 6.1.1.4'
Gd Gd -0.1653 3.9035 'International Tables Vol C Tables 4.2.6.8 and 6.1.1.4'
N N 0.0061 0.0033 'International Tables Vol C Tables 4.2.6.8 and 6.1.1.4'
O O 0.0106 0.0060 'International Tables Vol C Tables 4.2.6.8 and 6.1.1.4'
P P 0.1023 0.0942 'International Tables Vol C Tables 4.2.6.8 and 6.1.1.4'
Cl Cl 0.1484 0.1585 'International Tables Vol C Tables 4.2.6.8 and 6.1.1.4'

loop_
_geom_angle_atom_site_label_1
_geom_angle_atom_site_label_2
_geom_angle_atom_site_label_3
_geom_angle
_geom_angle_site_symmetry_1
_geom_angle_site_symmetry_3
O5 Gd1 O2 148.15(16) . .
O5 Gd1 O1 133.71(16) . .
O2 Gd1 O1 74.71(15) . .
O5 Gd1 O3 70.96(17) . .
O2 Gd1 O3 78.71(15) . .
O1 Gd1 O3 131.25(17) . .
O5 Gd1 O8 83.68(15) . 3_556
O2 Gd1 O8 77.83(15) . 3_556
O1 Gd1 O8 137.71(15) . 3_556
O3 Gd1 O8 71.99(17) . 3_556
O5 Gd1 O7 76.74(17) . 3_556
O2 Gd1 O7 124.84(16) . 3_556
O1 Gd1 O7 88.56(17) . 3_556
O3 Gd1 O7 139.80(16) . 3_556
O8 Gd1 O7 81.38(17) 3_556 3_556
O5 Gd1 O2 123.58(18) . 3_556
O2 Gd1 O2 73.65(18) . 3_556
O1 Gd1 O2 71.77(16) . 3_556
O3 Gd1 O2 136.63(15) . 3_556
O8 Gd1 O2 69.98(15) 3_556 3_556
O7 Gd1 O2 51.22(14) 3_556 3_556
O5 Gd1 O6 89.92(18) . .
O2 Gd1 O6 84.23(17) . .
O1 Gd1 O6 75.11(17) . .
O3 Gd1 O6 62.08(16) . .
O8 Gd1 O6 133.09(17) 3_556 .
O7 Gd1 O6 141.89(17) 3_556 .
O2 Gd1 O6 143.91(14) 3_556 .
O5 Gd1 O4 61.10(15) . .
O2 Gd1 O4 141.39(16) . .
O1 Gd1 O4 72.73(15) . .
O3 Gd1 O4 108.39(16) . .
O8 Gd1 O4 140.77(15) 3_556 .
O7 Gd1 O4 74.52(16) 3_556 .
O2 Gd1 O4 114.13(16) 3_556 .
O6 Gd1 O4 67.84(17) . .
O5 Gd1 C8 99.38(19) . 3_556
O2 Gd1 C8 99.16(18) . 3_556
O1 Gd1 C8 81.48(18) . 3_556
O3 Gd1 C8 143.34(18) . 3_556
O8 Gd1 C8 71.82(18) 3_556 3_556
O7 Gd1 C8 25.70(16) 3_556 3_556
O2 Gd1 C8 25.73(15) 3_556 3_556
O6 Gd1 C8 154.58(18) . 3_556
O4 Gd1 C8 96.00(18) . 3_556
O5 Gd1 Gd1 150.22(14) . 3_556
O2 Gd1 Gd1 38.64(12) . 3_556
O1 Gd1 Gd1 68.83(11) . 3_556
O3 Gd1 Gd1 110.86(11) . 3_556
O8 Gd1 Gd1 69.59(10) 3_556 3_556
O7 Gd1 Gd1 86.21(10) 3_556 3_556
O2 Gd1 Gd1 35.01(10) 3_556 3_556
O6 Gd1 Gd1 117.76(11) . 3_556
O4 Gd1 Gd1 137.17(10) . 3_556
C8 Gd1 Gd1 60.59(13) 3_556 3_556
C10 C1 C6 120.7(7) . .
C10 C1 C2 119.9(7) . .
C6 C1 C2 119.3(7) . .
O3 C2 C3 120.7(6) . .
O3 C2 C1 121.7(7) . .
C3 C2 C1 117.5(7) . .
C4 C3 O6 125.6(7) . .
C4 C3 C2 122.3(7) . .
O6 C3 C2 112.1(6) . .
C3 C4 C5 118.7(8) . .
C6 C5 C4 121.3(8) . .
C5 C6 C1 120.7(8) . .
O8 C7 O1 125.3(6) . .
O8 C7 C16 117.4(6) . .
O1 C7 C16 117.3(6) . .
O2 C8 O7 120.0(7) . .
O2 C8 C14 118.7(6) . .
O7 C8 C14 121.3(6) . .
O2 C8 Gd1 61.3(4) . 3_556
O7 C8 Gd1 59.4(4) . 3_556
C14 C8 Gd1 169.7(5) . 3_556
C12 C9 C20 116.5(7) . .
N1 C10 C1 123.9(7) . .
N1 C12 C9 113.0(7) . .
C23 C13 O4 125.4(7) . .
C23 C13 C15 121.7(6) . .
O4 C13 C15 112.9(6) . .
O5 C15 C13 120.4(6) . .
O5 C15 C17 121.9(7) . .
C13 C15 C17 117.7(6) . .
C19 C17 C15 119.3(8) . .
C19 C17 C22 120.8(6) . .
C15 C17 C22 119.9(6) . .
C21 C19 C17 121.3(7) . .
N2 C20 C9 112.5(6) . .
C19 C21 C23 120.9(7) . .
N2 C22 C17 124.1(6) . .
C13 C23 C21 119.1(8) . .
Cl3 C24 Cl1 114.0(7) . .
Cl2 C25 Cl4 110.1(8) . .
C10 N1 C12 126.0(6) . .
C22 N2 C20 125.7(6) . .
C7 O1 Gd1 138.2(4) . .
C8 O2 Gd1 159.2(5) . .
C8 O2 Gd1 92.9(4) . 3_556
Gd1 O2 Gd1 106.35(18) . 3_556
C2 O3 Gd1 121.3(4) . .
C13 O4 C18 115.8(6) . .
C13 O4 Gd1 115.1(4) . .
C18 O4 Gd1 128.8(4) . .
C15 O5 Gd1 130.5(4) . .
C3 O6 C11 114.9(6) . .
C3 O6 Gd1 113.5(4) . .
C11 O6 Gd1 129.2(5) . .
F6 P1 F3 90.1(4) . .
F6 P1 F2 90.5(4) . .
F3 P1 F2 90.3(3) . .
F6 P1 F1 177.4(4) . .
F3 P1 F1 92.5(4) . .
F2 P1 F1 89.9(4) . .
F6 P1 F5 89.4(3) . .
F3 P1 F5 90.7(3) . .
F2 P1 F5 179.0(3) . .
F1 P1 F5 90.2(4) . .
F6 P1 F4 88.7(3) . .
F3 P1 F4 178.8(4) . .
F2 P1 F4 89.8(3) . .
F1 P1 F4 88.7(3) . .
F5 P1 F4 89.3(3) . .
C7 O8 Gd1 136.0(4) . 3_556
C8 O7 Gd1 94.9(4) . 3_556

loop_
_geom_bond_atom_site_label_1
_geom_bond_atom_site_label_2
_geom_bond_distance
_geom_bond_site_symmetry_2
Gd1 O5 2.327(4) .
Gd1 O2 2.328(4) .
Gd1 O1 2.344(4) .
Gd1 O3 2.367(5) .
Gd1 O8 2.379(4) 3_556
Gd1 O7 2.491(5) 3_556
Gd1 O2 2.533(5) 3_556
Gd1 O6 2.661(5) .
Gd1 O4 2.755(5) .
Gd1 C8 2.883(8) 3_556
Gd1 Gd1 3.8933(6) 3_556
C1 C10 1.392(11) .
C1 C6 1.410(11) .
C1 C2 1.427(10) .
C2 O3 1.308(8) .
C2 C3 1.407(10) .
C3 C4 1.368(11) .
C3 O6 1.389(9) .
C4 C5 1.410(12) .
C5 C6 1.350(12) .
C7 O8 1.255(8) .
C7 O1 1.265(7) .
C7 C16 1.501(10) .
C8 O2 1.253(8) .
C8 O7 1.255(8) .
C8 C14 1.490(11) .
C8 Gd1 2.883(8) 3_556
C9 C12 1.479(12) .
C9 C20 1.487(11) .
C10 N1 1.298(10) .
C11 O6 1.443(10) .
C12 N1 1.479(10) .
C13 C23 1.367(9) .
C13 O4 1.383(8) .
C13 C15 1.410(10) .
C15 O5 1.301(8) .
C15 C17 1.417(9) .
C17 C19 1.408(11) .
C17 C22 1.418(11) .
C18 O4 1.434(10) .
C19 C21 1.334(12) .
C20 N2 1.479(10) .
C21 C23 1.409(11) .
C22 N2 1.283(9) .
C24 Cl3 1.704(14) .
C24 Cl1 1.735(16) .
C25 Cl2 1.730(16) .
C25 Cl4 1.770(14) .
O2 Gd1 2.534(5) 3_556
P1 F6 1.572(5) .
P1 F3 1.573(5) .
P1 F2 1.576(6) .
P1 F1 1.584(6) .
P1 F5 1.593(5) .
P1 F4 1.599(5) .
O8 Gd1 2.379(4) 3_556
O7 Gd1 2.491(5) 3_556
